data_2213750
loop_
_publ_author_name
'B. Thimme Gowda'
'Roopa Nayak'
'Jozef Ko\<z\'i\<sek'
'Miroslav Tokar\<c\'ik'
'Hartmut Fuess '

_publ_section_title
;
 Benzenesulfonamide
;
_journal_coeditor_code DN2171
_journal_issue 6
_journal_name_full 'Acta Crystallographica Section E'
_journal_page_first o2967
_journal_page_last o2967
_journal_paper_doi 10.1107/S1600536807024221
_journal_volume 63
_journal_year 2007
_chemical_formula_iupac 'C6 H7 N O2 S'
_chemical_formula_moiety 'C6 H7 N O2 S'
_chemical_formula_sum 'C6 H7 N O2 S'
_chemical_formula_weight 157.19
_chemical_name_systematic
;
 Benzenesulfonamide
;
_space_group_IT_number 7
_symmetry_cell_setting monoclinic
_symmetry_space_group_name_Hall 'P -2yc'
_symmetry_space_group_name_H-M 'P 1 c 1'
_atom_sites_solution_hydrogens geom
_atom_sites_solution_primary direct
_atom_sites_solution_secondary difmap
_audit_creation_method publCIF
_cell_angle_alpha 90
_cell_angle_beta 111.36(3)
_cell_angle_gamma 90
_cell_formula_units_Z 2
_cell_length_a 8.304(2)
_cell_length_b 5.5340(10)
_cell_length_c 8.237(2)
_cell_measurement_reflns_used 706
_cell_measurement_temperature 295(2)
_cell_measurement_theta_max 30.0
_cell_measurement_theta_min 2.0
_cell_volume 352.53(15)
_computing_cell_refinement 'CrysAlis RED (Oxford Diffraction, 2006)'
_computing_data_collection 'CrysAlis CCD (Oxford Diffraction, 2006)'
_computing_data_reduction 'CrysAlis RED (Oxford Diffraction, 2006)'
_computing_molecular_graphics
;
ORTEP3 for Windows (Farrugia, 1997)
;
_computing_publication_material
;
SHELXL-97 (Sheldrick, 1997), PLATON (Spek, 2003) and WINGX
(Farrugia, 1999)
;
_computing_structure_refinement 'SHELXL97 (Sheldrick, 1997)'
_computing_structure_solution 'SHELXS97 (Sheldrick, 1997)'
_diffrn_ambient_temperature 295(2)
_diffrn_measured_fraction_theta_full 0.996
_diffrn_measured_fraction_theta_max 0.996
_diffrn_measurement_device '4-circle kappa geometry goniometer'
_diffrn_measurement_device_type 'Oxford Diffraction Xcalibur'
_diffrn_measurement_method
;
 Rotation method data acquisition using omega and phi scans
;
_diffrn_radiation_monochromator graphite
_diffrn_radiation_type MoK\a
_diffrn_radiation_wavelength 0.71073
_diffrn_reflns_av_R_equivalents 0.0859
_diffrn_reflns_av_sigmaI/netI 0.0537
_diffrn_reflns_limit_h_max 10
_diffrn_reflns_limit_h_min -10
_diffrn_reflns_limit_k_max 6
_diffrn_reflns_limit_k_min -6
_diffrn_reflns_limit_l_max 8
_diffrn_reflns_limit_l_min -10
_diffrn_reflns_number 2613
_diffrn_reflns_theta_full 25.83
_diffrn_reflns_theta_max 25.66
_diffrn_reflns_theta_min 4.54
_diffrn_standards_decay_% 0.00
_diffrn_standards_interval_count 0
_diffrn_standards_interval_time 0
_diffrn_standards_number 0
_exptl_absorpt_coefficient_mu 0.391
_exptl_absorpt_correction_T_max 0.956
_exptl_absorpt_correction_T_min 0.812
_exptl_absorpt_correction_type analytical
_exptl_absorpt_process_details
;
(CrysAlis RED; Oxford Diffraction, 2006;
Clark & Reid, 1995)
;
_exptl_crystal_colour colourless
_exptl_crystal_density_diffrn 1.481
_exptl_crystal_density_method 'not measured'
_exptl_crystal_description plate
_exptl_crystal_F_000 164
_exptl_crystal_size_max 0.52
_exptl_crystal_size_mid 0.46
_exptl_crystal_size_min 0.09
_refine_diff_density_max 0.185
_refine_diff_density_min -0.308
_refine_ls_abs_structure_details 'Flack (1983), with 356 Friedel pairs'
_refine_ls_abs_structure_Flack -0.1(3)
_refine_ls_extinction_method none
_refine_ls_goodness_of_fit_ref 1.006
_refine_ls_hydrogen_treatment constr
_refine_ls_matrix_type full
_refine_ls_number_parameters 93
_refine_ls_number_reflns 1003
_refine_ls_number_restraints 5
_refine_ls_restrained_S_all 1.003
_refine_ls_R_factor_all 0.1037
_refine_ls_R_factor_gt 0.0739
_refine_ls_shift/su_max 0.000
_refine_ls_shift/su_mean 0.000
_refine_ls_structure_factor_coef Fsqd
_refine_ls_weighting_details 'calc w=1/[\s^2^(Fo^2^)+(0.1777P)^2^] where P=(Fo^2^+2Fc^2^)/3'
_refine_ls_weighting_scheme calc
_refine_ls_wR_factor_gt 0.2301
_refine_ls_wR_factor_ref 0.2598
_reflns_number_gt 621
_reflns_number_total 1003
_reflns_threshold_expression I>2\s(I)
_cod_data_source_file dn2171.cif
_cod_data_source_block I
_cod_original_cell_volume 352.52(15)
_cod_original_sg_symbol_H-M 'P c'
_cod_database_code 2213750
_cod_database_fobs_code 2213750

loop_
_symmetry_equiv_pos_as_xyz
'x, y, z'
'x, -y, z+1/2'

loop_
_atom_site_type_symbol
_atom_site_label
_atom_site_fract_x
_atom_site_fract_y
_atom_site_fract_z
_atom_site_U_iso_or_equiv
_atom_site_adp_type
_atom_site_calc_flag
_atom_site_refinement_flags
_atom_site_occupancy
O O1 1.1057(12) 0.6751(12) 0.7719(12) 0.124(2) Uani d . 1
O O2 1.0908(12) 1.0728(16) 0.6495(18) 0.153(4) Uani d . 1
S S1 1.0618(2) 0.8225(4) 0.6248(2) 0.1057(11) Uani d . 1
C C1 0.8412(11) 0.7887(19) 0.4996(12) 0.095(3) Uani d . 1
C C2 0.7597(12) 0.9503(16) 0.3760(14) 0.096(2) Uani d . 1
H H2 0.8191 1.0812 0.3544 0.115 Uiso calc R 1
C C3 0.5887(15) 0.919(2) 0.2829(17) 0.111(3) Uani d . 1
H H3 0.5293 1.0355 0.2016 0.134 Uiso calc R 1
C C4 0.5006(14) 0.717(2) 0.3070(17) 0.111(3) Uani d . 1
H H4 0.3844 0.6934 0.2395 0.133 Uiso calc R 1
C C5 0.5888(16) 0.5511(17) 0.4325(17) 0.109(3) Uani d . 1
H H5 0.5307 0.4170 0.4519 0.130 Uiso calc R 1
C C6 0.7579(12) 0.5802(16) 0.5278(13) 0.096(2) Uani d . 1
H H6 0.8182 0.4656 0.6100 0.115 Uiso calc R 1
N N1 1.1731(11) 0.734(3) 0.5134(11) 0.149(4) Uani d D 1
H H1A 1.1665 0.5763 0.4933 0.179 Uiso d RD 1
H H1B 1.1408 0.8270 0.4185 0.179 Uiso d RD 1

loop_
_atom_site_aniso_label
_atom_site_aniso_U_11
_atom_site_aniso_U_22
_atom_site_aniso_U_33
_atom_site_aniso_U_12
_atom_site_aniso_U_13
_atom_site_aniso_U_23
O1 0.131(6) 0.116(5) 0.115(5) 0.014(4) 0.035(5) -0.001(4)
O2 0.092(5) 0.168(7) 0.185(9) -0.035(5) 0.036(6) -0.078(7)
S1 0.0844(13) 0.126(2) 0.1070(17) 0.0067(16) 0.0350(11) -0.0243(18)
C1 0.071(4) 0.122(7) 0.094(6) 0.000(5) 0.032(4) -0.032(5)
C2 0.083(5) 0.098(6) 0.114(7) 0.003(4) 0.045(5) 0.011(5)
C3 0.099(6) 0.116(7) 0.121(7) 0.026(6) 0.043(6) 0.007(7)
C4 0.082(5) 0.126(7) 0.129(9) 0.000(5) 0.044(5) -0.029(7)
C5 0.114(8) 0.088(6) 0.137(10) -0.008(5) 0.062(7) 0.005(6)
C6 0.092(6) 0.087(5) 0.109(7) -0.003(4) 0.036(5) -0.006(5)
N1 0.067(4) 0.283(13) 0.097(6) 0.045(7) 0.029(4) -0.020(7)

loop_
_atom_type_symbol
_atom_type_description
_atom_type_scat_dispersion_real
_atom_type_scat_dispersion_imag
_atom_type_scat_source
C C 0.0033 0.0016 'International Tables Vol C Tables 4.2.6.8 and 6.1.1.4'
H H 0.0000 0.0000 'International Tables Vol C Tables 4.2.6.8 and 6.1.1.4'
N N 0.0061 0.0033 'International Tables Vol C Tables 4.2.6.8 and 6.1.1.4'
O O 0.0106 0.0060 'International Tables Vol C Tables 4.2.6.8 and 6.1.1.4'
S S 0.1246 0.1234 'International Tables Vol C Tables 4.2.6.8 and 6.1.1.4'

loop_
_geom_angle_atom_site_label_1
_geom_angle_atom_site_label_2
_geom_angle_atom_site_label_3
_geom_angle
O1 S1 O2 118.2(7)
O1 S1 N1 107.3(6)
O2 S1 N1 106.2(8)
O1 S1 C1 109.5(5)
O2 S1 C1 106.1(6)
N1 S1 C1 109.2(4)
C2 C1 C6 122.0(9)
C2 C1 S1 120.4(8)
C6 C1 S1 117.5(8)
C1 C2 C3 118.7(9)
C1 C2 H2 120.6
C3 C2 H2 120.6
C2 C3 C4 121.2(10)
C2 C3 H3 119.4
C4 C3 H3 119.4
C5 C4 C3 118.7(10)
C5 C4 H4 120.7
C3 C4 H4 120.7
C6 C5 C4 121.0(9)
C6 C5 H5 119.5
C4 C5 H5 119.5
C5 C6 C1 118.3(9)
C5 C6 H6 120.9
C1 C6 H6 120.9
S1 N1 H1A 113.4
S1 N1 H1B 106.0
H1A N1 H1B 115.1

loop_
_geom_bond_atom_site_label_1
_geom_bond_atom_site_label_2
_geom_bond_distance
O1 S1 1.394(8)
O2 S1 1.408(9)
S1 N1 1.597(8)
S1 C1 1.755(9)
C1 C2 1.339(13)
C1 C6 1.407(15)
C2 C3 1.356(16)
C2 H2 0.9300
C3 C4 1.393(18)
C3 H3 0.9300
C4 C5 1.376(16)
C4 H4 0.9300
C5 C6 1.346(15)
C5 H5 0.9300
C6 H6 0.9300
N1 H1A 0.8885
N1 H1B 0.8901

loop_
_geom_hbond_atom_site_label_D
_geom_hbond_atom_site_label_H
_geom_hbond_atom_site_label_A
_geom_hbond_site_symmetry_A
_geom_hbond_distance_DH
_geom_hbond_distance_HA
_geom_hbond_distance_DA
_geom_hbond_angle_DHA
N1 H1A O1 2_564 0.89 2.20 2.932(14) 139.1
N1 H1B O2 2_574 0.89 2.17 3.016(17) 158.0

loop_
_cod_related_entry_id
_cod_related_entry_database
_cod_related_entry_code
1 ChemSpider 7092
